data_4001718
loop_
_publ_author_name
'Lazic, Biljana'
'Kr\"uger, Hannes'
'Kaindl, Reinhard'
'Perfler, Lukas'
'Kremenovi\'c, Aleksandar'
'Cvetkovi\'c, Vladica'
'Withers, Ray L.'

_publ_section_title
;
 Superstructure of Mullite-type KAl9O14
;
_journal_issue 3
_journal_name_full 'Chemistry of Materials'
_journal_page_first 496
_journal_paper_doi 10.1021/cm3038476
_journal_volume 25
_journal_year 2013
_chemical_formula_sum 'Al9 K O14'
_chemical_formula_weight 505.92
_space_group_IT_number 14
_symmetry_cell_setting monoclinic
_symmetry_Int_Tables_number 14
_symmetry_space_group_name_Hall '-P 2yn'
_symmetry_space_group_name_H-M 'P 1 21/n 1'
_audit_creation_date 2012-11-02
_audit_creation_method
;
 Jana2006 Version : 15/08/2012
 STOE X-RED 1.48
 enCIFer 1.4
;
_cell_angle_alpha 90
_cell_angle_beta 110.570(8)
_cell_angle_gamma 90
_cell_formula_units_Z 2
_cell_length_a 8.1880(8)
_cell_length_b 7.6760(7)
_cell_length_c 8.7944(9)
_cell_measurement_reflns_used 3022
_cell_measurement_temperature 298
_cell_measurement_theta_max 27.07
_cell_measurement_theta_min 3.63
_cell_volume 517.50(9)
_computing_cell_refinement 'STOE X-AREA'
_computing_data_collection 'STOE X-AREA'
_computing_data_reduction 'STOE X-RED'
_computing_molecular_graphics Atoms,DRAWxtl
_computing_publication_material 'Jana2006 (Petricek, Dusek & Palatinus, 2006)'
_computing_structure_refinement 'Jana2006 (Petricek, Dusek & Palatinus, 2006)'
_computing_structure_solution
;
 Sir97 (Altomare, A., Burla, M. C., Camalli, M., Cascarano, G., Giacovazzo, C.,
 Guagliardi, A., Moliterni, A. G. G., Polidori, G., Spagna, R. 
 (1997), Bari, Rome, Italy.
;
_diffrn_ambient_temperature 298
_diffrn_detector 'image plate (34 cm diameter)'
_diffrn_detector_area_resol_mean 6.67
_diffrn_detector_type STOE
_diffrn_measured_fraction_theta_full 0.97
_diffrn_measured_fraction_theta_max 0.96
_diffrn_measurement_details ' 180 frames, detector distance = 120 mm, exposure 20min'
_diffrn_measurement_device '2-circle goniometer'
_diffrn_measurement_device_type 'STOE IPDS 2'
_diffrn_measurement_method 'rotation method'
_diffrn_radiation_collimation '0.5 mm diameter, multiple pinhole'
_diffrn_radiation_monochromator 'plane graphite'
_diffrn_radiation_polarisn_norm 0
_diffrn_radiation_type 'Mo K\a'
_diffrn_radiation_wavelength 0.71073
_diffrn_reflns_av_R_equivalents 0.056
_diffrn_reflns_av_sigmaI/netI 0.0069
_diffrn_reflns_limit_h_max 10
_diffrn_reflns_limit_h_min -10
_diffrn_reflns_limit_k_max 9
_diffrn_reflns_limit_k_min -9
_diffrn_reflns_limit_l_max 11
_diffrn_reflns_limit_l_min -11
_diffrn_reflns_number 6360
_diffrn_reflns_theta_full 26.85
_diffrn_reflns_theta_max 26.97
_diffrn_reflns_theta_min 2.92
_diffrn_source 'sealed X-ray tube, 12 x 0.4 mm long-fine focus'
_diffrn_source_current 40
_diffrn_source_power 2.00
_diffrn_source_voltage 50
_exptl_absorpt_coefficient_mu 1.38
_exptl_absorpt_correction_T_max 0.9654
_exptl_absorpt_correction_T_min 0.8621
_exptl_absorpt_correction_type integration
_exptl_absorpt_process_details
;
 STOE XRED32 1.31
;
_exptl_crystal_colour 'translucent white'
_exptl_crystal_density_diffrn 3.248
_exptl_crystal_description needle
_exptl_crystal_F_000 496
_exptl_crystal_size_max 0.380
_exptl_crystal_size_mid 0.177
_exptl_crystal_size_min 0.060
_refine_diff_density_max 0.34
_refine_diff_density_min -0.57
_refine_ls_extinction_method none
_refine_ls_goodness_of_fit_gt 2.94
_refine_ls_goodness_of_fit_ref 2.83
_refine_ls_number_constraints 0
_refine_ls_number_parameters 114
_refine_ls_number_reflns 2652
_refine_ls_number_restraints 0
_refine_ls_R_factor_all 0.0330
_refine_ls_R_factor_gt 0.0296
_refine_ls_shift/su_max 0.0074
_refine_ls_shift/su_mean 0.0018
_refine_ls_structure_factor_coef F
_refine_ls_weighting_details w=1/(\s^2^(F)+0.0001F^2^)
_refine_ls_weighting_scheme sigma
_refine_ls_wR_factor_gt 0.0395
_refine_ls_wR_factor_ref 0.0400
_reflns_d_resolution_high 0.782
_reflns_d_resolution_low 8.224
_reflns_number_gt 2416
_reflns_number_total 2652
_reflns_threshold_expression I>3\s(I)
_cod_data_source_file cm3038476_si_002.cif
_cod_data_source_block KAl9O14
_cod_original_sg_symbol_Hall '-P 2yabc'
_cod_database_code 4001718

loop_
_symmetry_equiv_pos_site_id
_symmetry_equiv_pos_as_xyz
1 x,y,z
2 -x+1/2,y+1/2,-z+1/2
3 -x,-y,-z
4 x+1/2,-y+1/2,z+1/2

loop_
_atom_site_label
_atom_site_type_symbol
_atom_site_fract_x
_atom_site_fract_y
_atom_site_fract_z
_atom_site_adp_type
_atom_site_U_iso_or_equiv
_atom_site_symmetry_multiplicity
_atom_site_occupancy
_atom_site_calc_flag
K1 K 0.5 0 0 Uani 0.0485(4) 2 1 d
Al1 Al 0.50276(8) 0.49811(7) -0.17104(7) Uani 0.0090(2) 4 1 d
Al2 Al 0.5 0.5 -0.5 Uani 0.0091(3) 2 1 d
Al3 Al 0.64875(7) 0.16543(7) 0.37794(8) Uani 0.00913(18) 4 1 d
Al4 Al 0.84429(7) 0.67719(7) -0.22186(8) Uani 0.00905(18) 4 1 d
Al5 Al 0.76904(7) 0.31062(6) 0.09295(8) Uani 0.00938(17) 4 1 d
O1 O 0.64086(17) 0.29469(16) -0.1140(2) Uani 0.0109(5) 4 1 d
O2 O 0.63140(17) 0.28651(15) 0.5384(2) Uani 0.0111(5) 4 1 d
O3 O 0.63128(16) 0.29295(16) 0.2105(2) Uani 0.0109(5) 4 1 d
O4 O 0.63914(16) 0.58302(16) -0.2886(2) Uani 0.0113(5) 4 1 d
O5 O 0.64603(16) 0.56395(16) 0.0511(2) Uani 0.0107(5) 4 1 d
O6 O 0.87210(16) 0.10213(15) 0.1258(2) Uani 0.0105(5) 4 1 d
O7 O 0.96131(17) 0.45834(16) 0.16760(19) Uani 0.0102(4) 4 1 d

loop_
_atom_site_aniso_label
_atom_site_aniso_type_symbol
_atom_site_aniso_U_11
_atom_site_aniso_U_22
_atom_site_aniso_U_33
_atom_site_aniso_U_12
_atom_site_aniso_U_13
_atom_site_aniso_U_23
K1 K 0.0781(7) 0.0502(5) 0.0166(4) -0.0501(5) 0.0160(5) -0.0097(4)
Al1 Al 0.0086(2) 0.0086(2) 0.0101(4) 0.00050(16) 0.0040(5) 0.0002(3)
Al2 Al 0.0091(4) 0.0084(3) 0.0100(5) 0.0004(3) 0.0038(5) -0.0001(4)
Al3 Al 0.0100(3) 0.0079(2) 0.0098(3) 0.00009(18) 0.0039(3) 0.0004(2)
Al4 Al 0.0087(3) 0.0090(2) 0.0095(3) -0.00014(18) 0.0034(3) 0.0004(2)
Al5 Al 0.0094(2) 0.0091(2) 0.0094(3) -0.00093(18) 0.0031(2) -0.0002(2)
O1 O 0.0121(6) 0.0096(5) 0.0113(8) 0.0020(4) 0.0046(9) -0.0004(6)
O2 O 0.0137(6) 0.0091(5) 0.0117(9) 0.0019(5) 0.0063(10) 0.0003(6)
O3 O 0.0131(6) 0.0088(6) 0.0124(9) 0.0029(4) 0.0064(10) 0.0020(6)
O4 O 0.0101(6) 0.0129(6) 0.0105(8) -0.0018(4) 0.0033(9) 0.0003(6)
O5 O 0.0097(6) 0.0118(5) 0.0101(8) -0.0016(5) 0.0027(8) 0.0004(6)
O6 O 0.0105(6) 0.0103(6) 0.0096(8) 0.0015(4) 0.0024(8) 0.0007(6)
O7 O 0.0092(6) 0.0077(5) 0.0129(7) -0.0012(4) 0.0029(6) -0.0003(5)

loop_
_atom_type_symbol
_atom_type_scat_dispersion_real
_atom_type_scat_dispersion_imag
_atom_type_scat_source
_atom_type_scat_Cromer_Mann_a1
_atom_type_scat_Cromer_Mann_b1
_atom_type_scat_Cromer_Mann_a2
_atom_type_scat_Cromer_Mann_b2
_atom_type_scat_Cromer_Mann_a3
_atom_type_scat_Cromer_Mann_b3
_atom_type_scat_Cromer_Mann_a4
_atom_type_scat_Cromer_Mann_b4
_atom_type_scat_Cromer_Mann_c
O 0.0106 0.0060 'International Tables Vol C tables 4.2.6.8 and 6.1.1.4' 3.0485 13.2771 2.2868 5.7011 1.5463 0.3239 0.867 32.908901 0.2508
Al 0.0645 0.0514 'International Tables Vol C tables 4.2.6.8 and 6.1.1.4' 6.4202 3.0387 1.9002 0.7426 1.5936 31.547199 1.9646 85.0886 1.1151
K 0.2009 0.2494 'International Tables Vol C tables 4.2.6.8 and 6.1.1.4' 8.2186 12.7949 7.4398 0.7748 1.0519 213.186996 0.8659 41.684101 1.4228

loop_
_exptl_crystal_face_index_h
_exptl_crystal_face_index_k
_exptl_crystal_face_index_l
_exptl_crystal_face_perp_dist
1 -7 -11 0.1121
-4 0 11 0.1567
-13 5 0 0.0158
14 7 -1 0.0308
-7 10 0 0.0185
10 -8 0 0.0120
17 -3 -4 0.0509
-9 -8 0 0.0307
7 4 -4 0.0892
-3 2 14 0.1499
7 5 -2 0.0554
-5 8 6 0.0798
10 7 9 0.0655

loop_
_geom_bond_atom_site_label_1
_geom_bond_atom_site_label_2
_geom_bond_site_symmetry_2
_geom_bond_distance
K1 O1 . 2.8748(16)
K1 O1 3_655 2.8748(16)
K1 O3 . 2.8705(15)
K1 O3 3_655 2.8705(15)
K1 O7 2_645 2.8456(18)
K1 O7 4_454 2.8456(18)

loop_
_jana_cell_twin_matrix_id
_jana_cell_twin_volume_fraction
_jana_cell_twin_matrix_1_1
_jana_cell_twin_matrix_1_2
_jana_cell_twin_matrix_1_3
_jana_cell_twin_matrix_2_1
_jana_cell_twin_matrix_2_2
_jana_cell_twin_matrix_2_3
_jana_cell_twin_matrix_3_1
_jana_cell_twin_matrix_3_2
_jana_cell_twin_matrix_3_3
1 0.5600(12) 1 0 0 0 1 0 0 0 1
2 0.4400(12) 1 0 0 0 -1 0 0.6632 0 -1
